data_7157177
loop_
_publ_author_name
'Zheng, Lu'
'Zheng, Dan'
'Wang, Yanru'
'Yu, Chengyuan'
'Zhang, Kun'
'Jiang, Hua'

_publ_section_title
;
 Chiral Bisphosphine Ligands based on Quinoline Oligoamide Foldamer:
 Application in Asymmetric Hydrogenation
;
_journal_name_full 'Organic &amp; Biomolecular Chemistry'
_journal_paper_doi 10.1039/C9OB01649J
_journal_year 2019
_chemical_formula_moiety 'C68 H56 N6 O8 P2'
_chemical_formula_sum 'C68 H56 N6 O8 P2'
_chemical_formula_weight 1147.12
_chemical_properties_physical Oxygen-sensitive
_space_group_crystal_system triclinic
_space_group_IT_number 2
_space_group_name_Hall '-P 1'
_space_group_name_H-M_alt 'P -1'
_symmetry_space_group_name_Hall '-P 1'
_symmetry_space_group_name_H-M 'P -1'
_atom_sites_solution_hydrogens mixed
_atom_sites_solution_primary iterative
_audit_creation_date 2019-07-10
_audit_creation_method
;
Olex2 1.2
(compiled 2018.05.29 svn.r3508 for OlexSys, GUI svn.r5506)
;
_audit_update_record
;
2019-07-10 deposited with the CCDC.    2019-10-29 downloaded from the CCDC.
;
_cell_angle_alpha 104.059(13)
_cell_angle_beta 92.816(11)
_cell_angle_gamma 92.523(13)
_cell_formula_units_Z 2
_cell_length_a 13.6368(19)
_cell_length_b 14.139(2)
_cell_length_c 15.614(2)
_cell_measurement_reflns_used 2026
_cell_measurement_temperature 100.01(10)
_cell_measurement_theta_max 71.7050
_cell_measurement_theta_min 4.1050
_cell_volume 2912.0(7)
_computing_cell_refinement 'CrysAlisPro 1.171.39.32a (Rigaku OD, 2017)'
_computing_data_collection 'CrysAlisPro 1.171.39.32a (Rigaku OD, 2017)'
_computing_data_reduction 'CrysAlisPro 1.171.39.32a (Rigaku OD, 2017)'
_computing_molecular_graphics 'Olex2 (Dolomanov et al., 2009)'
_computing_publication_material 'Olex2 (Dolomanov et al., 2009)'
_computing_structure_refinement 'ShelXL (Sheldrick, 2015)'
_computing_structure_solution 'olex2.solve (Bourhis et al., 2015)'
_diffrn_ambient_environment N~2~
_diffrn_ambient_temperature 100.01(10)
_diffrn_detector 'CCD plate'
_diffrn_detector_area_resol_mean 5.3127
_diffrn_detector_type AtlasS2
_diffrn_measured_fraction_theta_full 0.996
_diffrn_measured_fraction_theta_max 0.945
_diffrn_measurement_details
;
List of Runs (angles in degrees, time in seconds):

  # Type    Start    End  Width  t~exp~   \w     \q     \k     \f   Frames
#--------------------------------------------------------------------------
  1  \w    -72.00  28.00   1.00    5.00    --  -39.74  77.00-150.00  100
  2  \w    -61.00  29.00   1.00    5.00    --  -39.74  37.00 120.00   90
  3  \w   -114.00 -15.00   1.00    5.00    --  -39.74 -37.00 -60.00   99
  4  \w     89.00 128.00   1.00    5.00    --   39.74 178.00-180.00   39
  5  \w     65.00 120.00   1.00    5.00    --   39.74 178.00   0.00   55
  6  \w     81.00 131.00   1.00   22.50    --  107.19  45.00-180.00   50
  7  \w     82.00 178.00   1.00   22.50    --  107.19  61.00 120.00   96
  8  \w     33.00 137.00   1.00   22.50    --  107.19 -77.00  30.00  104
  9  \w    108.00 138.00   1.00   22.50    --  107.19 125.00  60.00   30
 10  \w     43.00 136.00   1.00   22.50    --  107.19 -61.00 150.00   93
 11  \w     81.00 120.00   1.00   22.50    --  107.19-125.00-150.00   39
 12  \w     62.00 121.00   1.00   22.50    --  107.19-125.00  30.00   59
 13  \w     79.00 128.00   1.00   22.50    --  107.19 -45.00 -30.00   49
 14  \w    134.00 161.00   1.00   22.50    --  107.19  45.00-180.00   27
 15  \w     85.00 149.00   1.00   22.50    --  107.19  45.00 -90.00   64
 16  \w     34.00  73.00   1.00   22.50    --  107.19 -45.00 -30.00   39
 17  \w     47.00  90.00   1.00   22.50    --  107.19-125.00   0.00   43
 18  \w     70.00  97.00   1.00   22.50    --  107.19 -95.00-104.00   27
 19  \w     86.00 174.00   1.00   22.50    --  107.19  15.00-120.00   88
;
_diffrn_measurement_device 'four-circle diffractometer'
_diffrn_measurement_device_type 'SuperNova, Dual, Cu at home/near, AtlasS2'
_diffrn_measurement_method '\w scans'
_diffrn_orient_matrix_type 'CrysAlisPro convention (1999,Acta A55,543-557)'
_diffrn_orient_matrix_UB_11 0.0796014000
_diffrn_orient_matrix_UB_12 -0.0438658000
_diffrn_orient_matrix_UB_13 -0.0620875000
_diffrn_orient_matrix_UB_21 0.0805252000
_diffrn_orient_matrix_UB_22 0.0480384000
_diffrn_orient_matrix_UB_23 0.0720113000
_diffrn_orient_matrix_UB_31 -0.0039183000
_diffrn_orient_matrix_UB_32 -0.0917995000
_diffrn_orient_matrix_UB_33 0.0366737000
_diffrn_radiation_monochromator mirror
_diffrn_radiation_probe x-ray
_diffrn_radiation_type CuK\a
_diffrn_radiation_wavelength 1.54184
_diffrn_reflns_av_R_equivalents 0.1968
_diffrn_reflns_av_unetI/netI 0.2452
_diffrn_reflns_Laue_measured_fraction_full 0.996
_diffrn_reflns_Laue_measured_fraction_max 0.945
_diffrn_reflns_limit_h_max 16
_diffrn_reflns_limit_h_min -14
_diffrn_reflns_limit_k_max 11
_diffrn_reflns_limit_k_min -17
_diffrn_reflns_limit_l_max 19
_diffrn_reflns_limit_l_min -19
_diffrn_reflns_number 19760
_diffrn_reflns_point_group_measured_fraction_full 0.996
_diffrn_reflns_point_group_measured_fraction_max 0.945
_diffrn_reflns_theta_full 67.684
_diffrn_reflns_theta_max 74.614
_diffrn_reflns_theta_min 3.786
_diffrn_source 'micro-focus sealed X-ray tube'
_diffrn_source_type 'SuperNova (Cu) X-ray Source'
_exptl_absorpt_coefficient_mu 1.194
_exptl_absorpt_correction_T_max 1.00000
_exptl_absorpt_correction_T_min 0.35674
_exptl_absorpt_correction_type multi-scan
_exptl_absorpt_process_details
;
CrysAlisPro 1.171.39.32a (Rigaku Oxford Diffraction, 2017)
Empirical absorption correction using spherical harmonics,
 implemented in SCALE3 ABSPACK scaling algorithm.
;
_exptl_crystal_colour 'clear light yellow'
_exptl_crystal_density_diffrn 1.308
_exptl_crystal_description block
_exptl_crystal_F_000 1200
_exptl_crystal_size_max 0.3
_exptl_crystal_size_mid 0.25
_exptl_crystal_size_min 0.1
_refine_diff_density_max 1.421
_refine_diff_density_min -0.723
_refine_diff_density_rms 0.123
_refine_ls_extinction_method none
_refine_ls_goodness_of_fit_ref 1.075
_refine_ls_hydrogen_treatment mixed
_refine_ls_matrix_type full
_refine_ls_number_parameters 765
_refine_ls_number_reflns 11269
_refine_ls_number_restraints 6
_refine_ls_restrained_S_all 1.074
_refine_ls_R_factor_all 0.3369
_refine_ls_R_factor_gt 0.2094
_refine_ls_shift/su_max 0.000
_refine_ls_shift/su_mean 0.000
_refine_ls_structure_factor_coef Fsqd
_refine_ls_weighting_details
;
 w=1/[\s^2^(Fo^2^)+(0.2000P)^2^]
 where P=(Fo^2^+2Fc^2^)/3
;
_refine_ls_weighting_scheme calc
_refine_ls_wR_factor_gt 0.4609
_refine_ls_wR_factor_ref 0.5529
_reflns_Friedel_coverage 0.000
_reflns_number_gt 2792
_reflns_number_total 11269
_reflns_threshold_expression 'I > 2\s(I)'
_cod_data_source_file c9ob01649j2.cif
_cod_data_source_block 20180510b
_cod_original_cell_volume 2911.9(8)
_cod_database_code 7157177
_shelxl_version_number 2013-2
_chemical_oxdiff_formula C1H1N1O1P1
_shelx_space_group_comment
;
The symmetry employed for this shelxl refinement is uniquely defined
by the following loop, which should always be used as a source of
symmetry information in preference to the above space-group names.
They are only intended as comments.
;
_reflns_odcompleteness_completeness 99.75
_reflns_odcompleteness_iscentric 1
_reflns_odcompleteness_theta 66.97
_olex2_refinement_description
;
1. Fixed Uiso
 At 1.2 times of:
  All C(H) groups, All C(H,H) groups, All N(H) groups
 At 1.5 times of:
  All C(H,H,H) groups
2. Uiso/Uaniso restraints and constraints
Uanis(C61) \\sim Ueq: with sigma of 0.007 and sigma for terminal atoms of 0.013
3.a Riding coordinates:
 N3(H3)
3.b Ternary CH refined with riding coordinates:
 C33(H33), C47(H47)
3.c Secondary CH2 refined with riding coordinates:
 C32(H32A,H32B), C46(H46A,H46B)
3.d Aromatic/amide H refined with riding coordinates:
 C16(H16), N5(H5), C11(H11), C4(H4), C00L(H00L), C21(H21), C55(H55), C24(H24),
 C18(H18), C3(H3A), C44(H44), C12(H12), C30(H30), C8(H8), C60(H60), C15(H15),
 C39(H39), C67(H67), C56(H56), C14(H14), C2(H2), C19(H19), C40(H40), C13(H13),
 C68(H68), C26(H26), C64(H64), C66(H66), C41(H41), C65(H65), C25(H25), C62(H62),
  C59(H59), C54(H54), C61(H61), C52(H52)
3.e Idealised Me refined as rotating group:
 C34(H34A,H34B,H34C), C35(H35A,H35B,H35C), C49(H49A,H49B,H49C), C48(H48A,H48B,
 H48C)
;
_olex2_submission_special_instructions 'No special instructions were received'
_oxdiff_exptl_absorpt_empirical_details
;
Empirical correction (ABSPACK) includes:
- Absorption correction using spherical harmonics
- Frame scaling
;
_oxdiff_exptl_absorpt_empirical_full_max 5.779
_oxdiff_exptl_absorpt_empirical_full_min 0.274

loop_
_space_group_symop_operation_xyz
'x, y, z'
'-x, -y, -z'

loop_
_atom_site_label
_atom_site_type_symbol
_atom_site_fract_x
_atom_site_fract_y
_atom_site_fract_z
_atom_site_U_iso_or_equiv
_atom_site_adp_type
_atom_site_occupancy
_atom_site_site_symmetry_order
_atom_site_calc_flag
_atom_site_refinement_flags_posn
_atom_site_refinement_flags_adp
P2 P 0.4484(3) 0.7695(3) 0.1291(2) 0.0878(12) Uani 1 1 d . .
P1 P 0.9909(2) 0.6970(4) 0.1757(3) 0.1018(15) Uani 1 1 d . .
O8 O 0.6839(6) 0.5809(8) 0.3023(6) 0.096(3) Uani 1 1 d . .
O3 O 0.8347(6) 0.8958(8) 0.2467(6) 0.094(3) Uani 1 1 d . .
O1 O 0.5455(7) 0.8721(8) 0.6232(6) 0.094(3) Uani 1 1 d . .
O4 O 1.1801(6) 0.8580(8) 0.6453(6) 0.094(3) Uani 1 1 d . .
O2 O 0.6373(8) 0.9596(9) 0.5591(6) 0.100(3) Uani 1 1 d . .
O6 O 0.3264(6) 0.5919(8) 0.5116(6) 0.091(3) Uani 1 1 d . .
O7 O 0.5284(7) 0.5786(9) 0.2416(6) 0.103(3) Uani 1 1 d . .
O5 O 0.8363(6) 0.7618(9) 0.7329(6) 0.098(3) Uani 1 1 d . .
N2 N 0.6530(6) 0.8639(10) 0.3899(7) 0.085(4) Uani 1 1 d . .
N6 N 0.6213(8) 0.6416(9) 0.4647(8) 0.083(3) Uani 1 1 d . .
N1 N 0.5686(9) 0.8991(11) 0.5595(8) 0.089(4) Uani 1 1 d . .
N4 N 0.8941(7) 0.8154(10) 0.5304(7) 0.092(4) Uani 1 1 d . .
N3 N 0.8451(7) 0.8598(10) 0.3830(7) 0.096(4) Uani 1 1 d . .
H3 H 0.8125 0.8861 0.4275 0.115 Uiso 1 1 d R .
C16 C 0.5492(8) 0.8777(13) 0.0261(8) 0.088(5) Uani 1 1 d . .
H16 H 0.5111 0.9291 0.0509 0.106 Uiso 1 1 calc R .
N5 N 0.7504(8) 0.7160(10) 0.5964(7) 0.093(4) Uani 1 1 d . .
H5 H 0.7583 0.7070 0.5407 0.111 Uiso 1 1 calc R .
C11 C 0.3670(8) 0.9497(12) 0.2006(8) 0.083(4) Uani 1 1 d . .
H11 H 0.4227 0.9654 0.2392 0.100 Uiso 1 1 calc R .
C4 C 0.3870(8) 0.7962(11) 0.3253(8) 0.084(4) Uani 1 1 d . .
H4 H 0.3451 0.7757 0.2747 0.101 Uiso 1 1 calc R .
C6 C 0.5535(8) 0.8501(12) 0.3933(9) 0.084(4) Uani 1 1 d . .
C00L C 0.6778(8) 0.8122(15) -0.0632(8) 0.099(6) Uani 1 1 d . .
H00L H 0.7259 0.8185 -0.1020 0.119 Uiso 1 1 calc R .
C21 C 0.6196(8) 0.8927(13) -0.0311(8) 0.094(5) Uani 1 1 d . .
H21 H 0.6280 0.9514 -0.0474 0.113 Uiso 1 1 calc R .
C17 C 0.5336(8) 0.7891(13) 0.0477(8) 0.086(5) Uani 1 1 d . .
C7 C 0.5302(7) 0.8133(10) 0.2337(8) 0.071(3) Uani 1 1 d . .
C55 C 0.7475(8) 0.5062(11) 0.0696(8) 0.078(4) Uani 1 1 d . .
H55 H 0.7233 0.4667 0.0154 0.093 Uiso 1 1 calc R .
C24 C 1.0176(8) 0.9106(12) 0.3662(9) 0.092(5) Uani 1 1 d . .
H24 H 1.0025 0.9237 0.3117 0.110 Uiso 1 1 calc R .
C45 C 0.5524(11) 0.6085(11) 0.3972(10) 0.087(4) Uani 1 1 d . .
C10 C 0.3648(8) 0.8632(15) 0.1369(8) 0.100(6) Uani 1 1 d . .
C37 C 0.5871(10) 0.6504(12) 0.5452(9) 0.089(4) Uani 1 1 d . .
C18 C 0.5917(11) 0.7156(14) 0.0137(11) 0.106(5) Uani 1 1 d . .
H18 H 0.5808 0.6555 0.0270 0.127 Uiso 1 1 calc R .
C42 C 0.4883(8) 0.6294(12) 0.5621(11) 0.094(5) Uani 1 1 d . .
C3 C 0.3504(9) 0.8041(12) 0.4075(8) 0.086(4) Uani 1 1 d . .
H3A H 0.2846 0.7876 0.4127 0.104 Uiso 1 1 calc R .
C44 C 0.4536(8) 0.5884(11) 0.4070(9) 0.081(4) Uani 1 1 d . .
H44 H 0.4109 0.5651 0.3572 0.097 Uiso 1 1 calc R .
C5 C 0.4888(9) 0.8194(11) 0.3174(8) 0.079(4) Uani 1 1 d . .
C1 C 0.5086(8) 0.8590(11) 0.4748(8) 0.077(4) Uani 1 1 d . .
C33 C 1.3084(8) 0.8310(12) 0.7456(8) 0.082(4) Uani 1 1 d . .
H33 H 1.3355 0.7860 0.6955 0.098 Uiso 1 1 calc R .
C51 C 0.7273(9) 0.5654(13) 0.2236(9) 0.091(5) Uani 1 1 d . .
C12 C 0.2947(7) 1.0146(11) 0.2122(8) 0.078(4) Uani 1 1 d . .
H12 H 0.3022 1.0725 0.2561 0.094 Uiso 1 1 calc R .
C9 C 0.6876(8) 0.8544(13) 0.3135(8) 0.091(5) Uani 1 1 d . .
C23 C 0.9463(9) 0.8765(13) 0.4092(10) 0.096(5) Uani 1 1 d . .
C30 C 1.0083(9) 0.8124(13) 0.6515(9) 0.097(5) Uani 1 1 d . .
H30 H 1.0195 0.8018 0.7076 0.117 Uiso 1 1 calc R .
C8 C 0.6290(8) 0.8305(11) 0.2313(8) 0.080(4) Uani 1 1 d . .
H8 H 0.6578 0.8268 0.1778 0.096 Uiso 1 1 calc R .
C31 C 0.9107(9) 0.7926(13) 0.6084(10) 0.098(5) Uani 1 1 d . .
C28 C 0.9690(8) 0.8521(12) 0.4943(9) 0.088(4) Uani 1 1 d . .
C60 C 0.9999(9) 0.8018(11) -0.0829(9) 0.084(4) Uani 1 1 d . .
H60 H 1.0019 0.8238 -0.1344 0.101 Uiso 1 1 calc R .
C38 C 0.6594(8) 0.6905(11) 0.6191(10) 0.081(4) Uani 1 1 d . .
C50 C 0.5853(8) 0.5867(11) 0.3032(10) 0.085(4) Uani 1 1 d . .
C63 C 1.0797(10) 0.6040(18) 0.1738(10) 0.109(6) Uani 1 1 d . .
C22 C 0.7972(8) 0.8746(12) 0.3079(8) 0.086(4) Uani 1 1 d . .
C15 C 0.2759(8) 0.8422(13) 0.0805(9) 0.092(5) Uani 1 1 d . .
H15 H 0.2670 0.7838 0.0372 0.111 Uiso 1 1 calc R .
C39 C 0.6326(11) 0.6946(12) 0.7064(10) 0.100(5) Uani 1 1 d . .
H39 H 0.6783 0.7136 0.7545 0.120 Uiso 1 1 calc R .
C67 C 1.2537(9) 0.5812(15) 0.1850(10) 0.099(5) Uani 1 1 d . .
H67 H 1.3185 0.6057 0.1881 0.119 Uiso 1 1 calc R .
C56 C 0.6945(10) 0.5143(13) 0.1442(10) 0.101(5) Uani 1 1 d . .
H56 H 0.6326 0.4822 0.1380 0.121 Uiso 1 1 calc R .
C14 C 0.2031(8) 0.9094(15) 0.0910(10) 0.106(6) Uani 1 1 d . .
H14 H 0.1489 0.8960 0.0506 0.128 Uiso 1 1 calc R .
C27 C 1.0677(9) 0.8720(13) 0.5282(9) 0.095(5) Uani 1 1 d . .
C2 C 0.4144(8) 0.8376(10) 0.4831(9) 0.079(4) Uani 1 1 d . .
H2 H 0.3907 0.8449 0.5391 0.094 Uiso 1 1 calc R .
C19 C 0.6658(11) 0.7270(14) -0.0394(10) 0.102(5) Uani 1 1 d . .
H19 H 0.7074 0.6768 -0.0588 0.122 Uiso 1 1 calc R .
C40 C 0.5348(10) 0.6692(12) 0.7173(11) 0.094(5) Uani 1 1 d . .
H40 H 0.5179 0.6738 0.7751 0.113 Uiso 1 1 calc R .
C58 C 0.9420(8) 0.8065(16) 0.0598(9) 0.106(6) Uani 1 1 d . .
C13 C 0.2057(8) 0.9911(15) 0.1543(10) 0.106(6) Uani 1 1 d . .
H13 H 0.1531 1.0314 0.1614 0.127 Uiso 1 1 calc R .
C68 C 1.1809(10) 0.6388(12) 0.1745(8) 0.088(4) Uani 1 1 d . .
H68 H 1.1957 0.7013 0.1675 0.106 Uiso 1 1 calc R .
C29 C 1.0829(7) 0.8457(13) 0.6119(10) 0.095(5) Uani 1 1 d . .
C26 C 1.1394(9) 0.9093(13) 0.4845(9) 0.097(5) Uani 1 1 d . .
H26 H 1.2031 0.9226 0.5101 0.116 Uiso 1 1 calc R .
C64 C 1.0641(11) 0.5106(16) 0.1792(11) 0.113(7) Uani 1 1 d . .
H64 H 0.9999 0.4839 0.1748 0.135 Uiso 1 1 calc R .
C43 C 0.4182(10) 0.6029(12) 0.4906(10) 0.097(5) Uani 1 1 d . .
C66 C 1.2355(12) 0.4875(16) 0.1913(11) 0.112(6) Uani 1 1 d . .
H66 H 1.2868 0.4475 0.1957 0.135 Uiso 1 1 calc R .
C41 C 0.4623(11) 0.6386(12) 0.6536(11) 0.093(4) Uani 1 1 d . .
H41 H 0.3986 0.6240 0.6670 0.112 Uiso 1 1 calc R .
C57 C 0.9984(10) 0.7309(12) 0.0672(9) 0.090(4) Uani 1 1 d . .
C65 C 1.1410(12) 0.4543(12) 0.1910(11) 0.099(5) Uani 1 1 d . .
H65 H 1.1276 0.3920 0.1989 0.119 Uiso 1 1 calc R .
C25 C 1.1172(8) 0.9268(13) 0.4040(10) 0.097(5) Uani 1 1 d . .
H25 H 1.1664 0.9493 0.3734 0.117 Uiso 1 1 calc R .
C62 C 1.0541(10) 0.6841(14) 0.0024(9) 0.108(6) Uani 1 1 d . .
H62 H 1.0915 0.6320 0.0074 0.130 Uiso 1 1 calc R .
C59 C 0.9466(9) 0.8487(12) -0.0151(11) 0.096(5) Uani 1 1 d . .
H59 H 0.9149 0.9051 -0.0173 0.115 Uiso 1 1 calc R .
C34 C 1.3594(9) 0.9340(14) 0.7563(11) 0.114(6) Uani 1 1 d . .
H34A H 1.3317 0.9798 0.8035 0.170 Uiso 1 1 calc GR .
H34B H 1.3495 0.9542 0.7022 0.170 Uiso 1 1 calc GR .
H34C H 1.4286 0.9318 0.7698 0.170 Uiso 1 1 calc GR .
C35 C 1.3249(9) 0.7885(15) 0.8323(10) 0.123(7) Uani 1 1 d . .
H35A H 1.3940 0.7864 0.8459 0.184 Uiso 1 1 calc GR .
H35B H 1.2944 0.7238 0.8209 0.184 Uiso 1 1 calc GR .
H35C H 1.2960 0.8300 0.8815 0.184 Uiso 1 1 calc GR .
C54 C 0.8360(11) 0.5573(15) 0.0773(10) 0.114(6) Uani 1 1 d . .
H54 H 0.8729 0.5483 0.0277 0.137 Uiso 1 1 calc R .
C53 C 0.8770(10) 0.6261(13) 0.1596(12) 0.103(5) Uani 1 1 d . .
C61 C 1.0504(15) 0.7225(15) -0.0751(14) 0.125(6) Uani 1 1 d . U
H61 H 1.0846 0.6912 -0.1231 0.150 Uiso 1 1 calc R .
C36 C 0.8312(9) 0.7548(13) 0.6528(10) 0.097(5) Uani 1 1 d . .
C32 C 1.1997(9) 0.8280(14) 0.7288(10) 0.106(6) Uani 1 1 d . .
H32A H 1.1715 0.7625 0.7235 0.127 Uiso 1 1 calc R .
H32B H 1.1706 0.8721 0.7772 0.127 Uiso 1 1 calc R .
C46 C 0.2506(9) 0.5732(14) 0.4411(10) 0.108(6) Uani 1 1 d . .
H46A H 0.2447 0.5044 0.4111 0.130 Uiso 1 1 calc R .
H46B H 0.2651 0.6106 0.3983 0.130 Uiso 1 1 calc R .
C52 C 0.8178(10) 0.6268(13) 0.2316(10) 0.102(5) Uani 1 1 d . .
H52 H 0.8373 0.6682 0.2864 0.122 Uiso 1 1 calc R .
C47 C 0.1583(11) 0.6042(19) 0.4848(13) 0.144(9) Uani 1 1 d . .
H47 H 0.1725 0.6711 0.5205 0.173 Uiso 1 1 calc R .
C49 C 0.1321(13) 0.545(2) 0.5473(15) 0.183(13) Uani 1 1 d . .
H49A H 0.1144 0.4787 0.5149 0.274 Uiso 1 1 calc GR .
H49B H 0.0775 0.5714 0.5795 0.274 Uiso 1 1 calc GR .
H49C H 0.1874 0.5451 0.5879 0.274 Uiso 1 1 calc GR .
C48 C 0.0813(14) 0.6095(17) 0.4175(15) 0.149(8) Uani 1 1 d . .
H48A H 0.1064 0.6471 0.3790 0.223 Uiso 1 1 calc GR .
H48B H 0.0260 0.6401 0.4459 0.223 Uiso 1 1 calc GR .
H48C H 0.0611 0.5447 0.3836 0.223 Uiso 1 1 calc GR .
H58 H 0.919(7) 0.851(7) 0.100(7) 0.04(3) Uiso 1 1 d . .

loop_
_atom_site_aniso_label
_atom_site_aniso_U_11
_atom_site_aniso_U_22
_atom_site_aniso_U_33
_atom_site_aniso_U_23
_atom_site_aniso_U_13
_atom_site_aniso_U_12
P2 0.0761(19) 0.127(4) 0.0603(18) 0.021(2) 0.0018(14) 0.016(2)
P1 0.0664(18) 0.154(4) 0.084(2) 0.022(3) 0.0072(16) 0.028(2)
O8 0.075(5) 0.150(10) 0.073(5) 0.036(6) 0.018(4) 0.043(6)
O3 0.064(4) 0.144(10) 0.080(6) 0.040(6) 0.007(4) 0.007(5)
O1 0.087(6) 0.138(10) 0.056(5) 0.019(6) 0.004(4) 0.009(6)
O4 0.058(4) 0.147(9) 0.077(6) 0.025(6) 0.004(4) 0.029(5)
O2 0.089(6) 0.150(11) 0.067(6) 0.038(6) -0.002(5) 0.009(7)
O6 0.061(4) 0.123(8) 0.088(6) 0.020(6) 0.020(4) 0.023(5)
O7 0.078(5) 0.159(11) 0.073(6) 0.028(6) 0.001(5) 0.021(6)
O5 0.068(5) 0.164(11) 0.067(5) 0.038(6) 0.002(4) 0.018(6)
N2 0.054(5) 0.142(11) 0.066(6) 0.034(7) 0.009(4) 0.027(6)
N6 0.078(6) 0.096(9) 0.080(7) 0.028(7) 0.005(5) 0.025(6)
N1 0.074(7) 0.121(11) 0.073(7) 0.023(7) 0.006(6) 0.027(7)
N4 0.067(6) 0.143(12) 0.067(6) 0.024(7) 0.015(5) 0.024(7)
N3 0.057(5) 0.157(13) 0.075(7) 0.030(8) -0.004(5) 0.021(6)
C16 0.061(6) 0.147(15) 0.063(7) 0.035(9) 0.011(5) 0.019(8)
N5 0.083(7) 0.131(11) 0.060(6) 0.016(7) 0.001(5) 0.019(7)
C11 0.051(5) 0.148(14) 0.070(8) 0.058(9) 0.007(5) 0.028(7)
C4 0.054(6) 0.128(13) 0.069(7) 0.019(8) -0.002(5) 0.021(7)
C6 0.050(5) 0.125(13) 0.078(8) 0.018(8) 0.010(5) 0.028(7)
C00L 0.053(6) 0.179(18) 0.057(7) 0.009(9) 0.007(5) 0.019(9)
C21 0.063(6) 0.158(15) 0.062(7) 0.023(8) 0.011(5) 0.038(8)
C17 0.060(6) 0.149(15) 0.061(7) 0.040(9) 0.012(5) 0.030(8)
C7 0.052(5) 0.107(11) 0.063(6) 0.038(7) 0.003(5) 0.016(6)
C55 0.051(6) 0.109(11) 0.071(7) 0.017(7) 0.008(5) 0.007(6)
C24 0.060(6) 0.157(15) 0.070(7) 0.042(9) 0.016(6) 0.039(8)
C45 0.096(9) 0.086(11) 0.078(9) 0.015(8) 0.017(7) 0.028(8)
C10 0.052(6) 0.202(19) 0.050(6) 0.035(10) 0.003(5) 0.017(8)
C37 0.099(9) 0.106(12) 0.059(7) 0.012(8) 0.002(7) 0.029(8)
C18 0.099(10) 0.128(15) 0.093(10) 0.027(10) 0.010(8) 0.026(10)
C42 0.051(6) 0.131(14) 0.108(11) 0.035(10) 0.025(7) 0.028(7)
C3 0.072(7) 0.130(13) 0.065(7) 0.031(8) 0.012(6) 0.038(8)
C44 0.054(6) 0.108(11) 0.076(8) 0.010(8) 0.012(5) 0.023(6)
C5 0.067(6) 0.108(12) 0.064(7) 0.024(8) 0.006(5) 0.009(7)
C1 0.065(6) 0.115(12) 0.059(7) 0.031(7) 0.016(5) 0.024(7)
C33 0.051(6) 0.117(12) 0.073(8) 0.014(8) 0.005(5) 0.020(7)
C51 0.066(7) 0.141(15) 0.073(9) 0.037(9) 0.019(6) 0.018(8)
C12 0.056(6) 0.118(12) 0.072(7) 0.039(8) 0.012(5) 0.030(7)
C9 0.053(6) 0.157(15) 0.067(7) 0.034(9) 0.007(5) 0.031(7)
C23 0.069(7) 0.143(15) 0.086(9) 0.038(10) 0.020(7) 0.043(8)
C30 0.065(7) 0.160(16) 0.064(7) 0.018(9) 0.006(6) 0.027(8)
C8 0.068(6) 0.122(12) 0.059(7) 0.034(8) 0.009(5) 0.020(7)
C31 0.063(7) 0.134(14) 0.088(10) 0.011(10) -0.006(6) 0.017(8)
C28 0.056(6) 0.138(14) 0.069(7) 0.017(8) 0.003(5) 0.033(7)
C60 0.067(7) 0.109(12) 0.075(8) 0.023(8) -0.006(6) 0.012(7)
C38 0.059(6) 0.096(11) 0.093(9) 0.029(8) 0.024(6) 0.015(6)
C50 0.049(6) 0.108(12) 0.097(10) 0.017(9) 0.016(6) 0.018(6)
C63 0.069(8) 0.19(2) 0.064(8) 0.012(12) 0.002(6) 0.028(11)
C22 0.062(6) 0.139(14) 0.064(7) 0.034(8) 0.020(6) 0.027(7)
C15 0.051(6) 0.150(15) 0.074(8) 0.024(9) 0.000(5) 0.001(7)
C39 0.105(10) 0.119(14) 0.080(9) 0.030(10) -0.002(8) 0.031(10)
C67 0.054(6) 0.138(15) 0.093(10) 0.002(11) 0.010(6) 0.024(9)
C56 0.066(7) 0.147(16) 0.079(9) 0.006(10) 0.015(6) 0.006(8)
C14 0.042(5) 0.20(2) 0.092(10) 0.056(12) 0.002(6) 0.034(8)
C27 0.071(7) 0.145(15) 0.067(8) 0.019(9) 0.007(6) 0.029(8)
C2 0.071(7) 0.104(11) 0.074(8) 0.038(8) 0.024(6) 0.024(7)
C19 0.094(10) 0.132(15) 0.080(9) 0.017(10) 0.014(8) 0.048(10)
C40 0.085(9) 0.121(13) 0.093(10) 0.046(10) 0.034(8) 0.035(9)
C58 0.040(5) 0.21(2) 0.062(7) 0.016(10) 0.000(5) 0.028(8)
C13 0.046(6) 0.20(2) 0.079(9) 0.047(11) 0.009(6) 0.054(8)
C68 0.103(10) 0.103(12) 0.062(7) 0.021(8) 0.004(7) 0.029(8)
C29 0.040(5) 0.156(15) 0.095(9) 0.035(10) 0.010(5) 0.034(7)
C26 0.066(7) 0.153(15) 0.066(8) 0.008(9) 0.007(6) 0.040(8)
C64 0.066(8) 0.140(16) 0.103(12) -0.029(12) 0.014(7) 0.018(10)
C43 0.077(8) 0.116(13) 0.092(10) 0.012(9) -0.006(7) 0.034(8)
C66 0.088(10) 0.148(17) 0.096(11) 0.014(12) -0.006(8) 0.048(12)
C41 0.090(9) 0.093(12) 0.095(10) 0.015(9) 0.016(8) 0.019(8)
C57 0.094(9) 0.118(13) 0.071(8) 0.043(9) 0.012(7) 0.031(9)
C65 0.110(11) 0.092(12) 0.100(11) 0.034(10) 0.012(9) 0.008(9)
C25 0.052(6) 0.149(15) 0.094(10) 0.029(10) 0.018(6) 0.021(8)
C62 0.089(9) 0.170(18) 0.067(8) 0.025(10) 0.014(7) 0.032(10)
C59 0.074(8) 0.116(13) 0.105(11) 0.037(10) -0.007(7) 0.023(8)
C34 0.058(7) 0.170(19) 0.100(11) 0.010(12) -0.001(7) 0.005(9)
C35 0.069(7) 0.22(2) 0.080(9) 0.027(11) -0.004(7) 0.058(10)
C54 0.087(9) 0.19(2) 0.072(9) 0.041(12) 0.017(7) 0.032(11)
C53 0.067(7) 0.135(15) 0.124(13) 0.053(12) 0.038(8) 0.044(8)
C61 0.132(8) 0.126(8) 0.118(8) 0.030(6) 0.007(6) 0.013(6)
C36 0.063(7) 0.141(15) 0.090(10) 0.025(10) 0.029(7) 0.024(8)
C32 0.055(6) 0.179(17) 0.084(9) 0.031(10) -0.009(6) 0.025(8)
C46 0.059(7) 0.166(17) 0.094(10) 0.016(11) 0.002(7) 0.033(8)
C52 0.085(9) 0.141(15) 0.078(9) 0.016(9) 0.001(7) 0.054(9)
C47 0.072(9) 0.24(3) 0.116(14) 0.024(16) 0.028(9) 0.052(12)
C49 0.092(12) 0.30(4) 0.136(18) 0.01(2) 0.040(12) -0.061(17)
C48 0.104(13) 0.18(2) 0.16(2) 0.033(18) 0.028(13) 0.025(13)

loop_
_atom_type_symbol
_atom_type_description
_atom_type_scat_dispersion_real
_atom_type_scat_dispersion_imag
_atom_type_scat_source
C C 0.0181 0.0091 'International Tables Vol C Tables 4.2.6.8 and 6.1.1.4'
H H 0.0000 0.0000 'International Tables Vol C Tables 4.2.6.8 and 6.1.1.4'
N N 0.0311 0.0180 'International Tables Vol C Tables 4.2.6.8 and 6.1.1.4'
O O 0.0492 0.0322 'International Tables Vol C Tables 4.2.6.8 and 6.1.1.4'
P P 0.2955 0.4335 'International Tables Vol C Tables 4.2.6.8 and 6.1.1.4'

loop_
_geom_angle_atom_site_label_1
_geom_angle_atom_site_label_2
_geom_angle_atom_site_label_3
_geom_angle
C17 P2 C7 100.0(6)
C10 P2 C17 105.1(7)
C10 P2 C7 102.9(6)
C63 P1 C57 105.5(7)
C53 P1 C63 101.8(8)
C53 P1 C57 101.8(8)
C50 O8 C51 119.3(11)
C29 O4 C32 115.6(10)
C43 O6 C46 117.6(11)
C9 N2 C6 117.7(11)
C37 N6 C45 114.1(12)
O1 N1 O2 124.9(12)
O1 N1 C1 117.5(13)
O2 N1 C1 117.5(12)
C28 N4 C31 118.8(12)
C23 N3 H3 107.9
C22 N3 H3 107.9
C22 N3 C23 128.0(12)
C21 C16 H16 118.8
C17 C16 H16 118.8
C17 C16 C21 122.5(14)
C38 N5 H5 116.4
C38 N5 C36 127.3(12)
C36 N5 H5 116.4
C10 C11 H11 117.1
C12 C11 H11 117.1
C12 C11 C10 125.8(12)
C3 C4 H4 119.8
C3 C4 C5 120.5(12)
C5 C4 H4 119.8
N2 C6 C5 123.3(11)
N2 C6 C1 121.7(12)
C5 C6 C1 114.8(11)
C21 C00L H00L 118.9
C19 C00L H00L 118.9
C19 C00L C21 122.3(13)
C16 C21 C00L 115.5(16)
C16 C21 H21 122.3
C00L C21 H21 122.3
C16 C17 P2 123.6(11)
C18 C17 P2 117.6(14)
C18 C17 C16 118.4(13)
C5 C7 P2 119.0(8)
C8 C7 P2 121.5(9)
C8 C7 C5 119.2(11)
C56 C55 H55 120.7
C54 C55 H55 120.7
C54 C55 C56 118.7(14)
C23 C24 H24 119.7
C23 C24 C25 120.5(13)
C25 C24 H24 119.7
N6 C45 C44 125.0(12)
N6 C45 C50 118.3(12)
C44 C45 C50 116.6(13)
C11 C10 P2 127.0(9)
C11 C10 C15 114.4(13)
C15 C10 P2 117.8(14)
N6 C37 C42 125.2(14)
N6 C37 C38 114.8(13)
C42 C37 C38 119.9(12)
C17 C18 H18 118.9
C17 C18 C19 122.1(17)
C19 C18 H18 118.9
C37 C42 C41 119.1(14)
C43 C42 C37 118.6(13)
C43 C42 C41 122.2(12)
C4 C3 H3A 120.6
C4 C3 C2 118.8(12)
C2 C3 H3A 120.6
C45 C44 H44 119.8
C43 C44 C45 120.3(13)
C43 C44 H44 119.8
C4 C5 C7 122.7(12)
C6 C5 C4 120.6(11)
C6 C5 C7 116.7(11)
C6 C1 N1 119.3(11)
C2 C1 N1 115.5(11)
C2 C1 C6 125.2(13)
C34 C33 H33 108.3
C34 C33 C35 113.2(13)
C35 C33 H33 108.3
C32 C33 H33 108.3
C32 C33 C34 113.6(13)
C32 C33 C35 105.0(11)
O8 C51 C52 111.0(14)
C56 C51 O8 130.0(14)
C56 C51 C52 118.4(12)
C11 C12 H12 120.8
C11 C12 C13 118.5(15)
C13 C12 H12 120.8
N2 C9 C8 124.5(11)
N2 C9 C22 118.9(12)
C8 C9 C22 116.5(10)
N3 C23 C28 111.7(12)
C24 C23 N3 127.6(13)
C24 C23 C28 120.7(13)
C31 C30 H30 119.5
C29 C30 H30 119.5
C29 C30 C31 121.0(14)
C7 C8 C9 118.2(11)
C7 C8 H8 120.9
C9 C8 H8 120.9
N4 C31 C30 118.6(14)
N4 C31 C36 121.6(12)
C30 C31 C36 119.7(14)
N4 C28 C23 116.4(11)
N4 C28 C27 128.0(13)
C27 C28 C23 115.5(13)
C59 C60 H60 120.0
C59 C60 C61 120.0(15)
C61 C60 H60 120.0
N5 C38 C37 115.7(12)
N5 C38 C39 125.3(14)
C39 C38 C37 118.9(12)
O8 C50 C45 111.0(12)
O7 C50 O8 127.4(13)
O7 C50 C45 121.6(11)
C68 C63 P1 114.4(16)
C64 C63 P1 128.8(13)
C64 C63 C68 116.5(16)
O3 C22 N3 126.6(11)
O3 C22 C9 125.2(12)
N3 C22 C9 108.2(10)
C10 C15 H15 120.1
C14 C15 C10 119.8(16)
C14 C15 H15 120.1
C38 C39 H39 121.4
C40 C39 C38 117.2(14)
C40 C39 H39 121.4
C68 C67 H67 119.0
C68 C67 C66 122.0(15)
C66 C67 H67 119.0
C55 C56 H56 118.4
C51 C56 C55 123.3(14)
C51 C56 H56 118.4
C15 C14 H14 117.7
C13 C14 C15 124.7(13)
C13 C14 H14 117.7
C28 C27 C29 111.5(13)
C26 C27 C28 123.0(14)
C26 C27 C29 125.4(12)
C3 C2 H2 120.0
C1 C2 C3 120.0(11)
C1 C2 H2 120.0
C00L C19 C18 119.0(15)
C00L C19 H19 120.5
C18 C19 H19 120.5
C39 C40 H40 116.3
C41 C40 C39 127.3(14)
C41 C40 H40 116.3
C57 C58 C59 121.1(12)
C57 C58 H58 129(7)
C59 C58 H58 105(7)
C12 C13 H13 121.7
C14 C13 C12 116.7(11)
C14 C13 H13 121.7
C63 C68 H68 120.0
C67 C68 C63 120.0(17)
C67 C68 H68 120.0
O4 C29 C27 113.8(11)
C30 C29 O4 124.4(13)
C30 C29 C27 121.8(12)
C27 C26 H26 119.9
C25 C26 C27 120.1(13)
C25 C26 H26 119.9
C63 C64 H64 119.3
C63 C64 C65 121.4(17)
C65 C64 H64 119.3
O6 C43 C42 115.5(13)
O6 C43 C44 128.1(13)
C44 C43 C42 116.4(12)
C67 C66 H66 120.8
C65 C66 C67 118.4(15)
C65 C66 H66 120.8
C42 C41 H41 121.5
C40 C41 C42 117.0(14)
C40 C41 H41 121.5
C58 C57 P1 113.7(10)
C62 C57 P1 122.9(12)
C62 C57 C58 123.5(14)
C64 C65 H65 119.3
C66 C65 C64 121.4(18)
C66 C65 H65 119.3
C24 C25 H25 120.0
C26 C25 C24 119.9(13)
C26 C25 H25 120.0
C57 C62 H62 123.1
C57 C62 C61 113.9(16)
C61 C62 H62 123.1
C60 C59 C58 116.6(14)
C60 C59 H59 121.7
C58 C59 H59 121.7
C33 C34 H34A 109.5
C33 C34 H34B 109.5
C33 C34 H34C 109.5
H34A C34 H34B 109.5
H34A C34 H34C 109.5
H34B C34 H34C 109.5
C33 C35 H35A 109.5
C33 C35 H35B 109.5
C33 C35 H35C 109.5
H35A C35 H35B 109.5
H35A C35 H35C 109.5
H35B C35 H35C 109.5
C55 C54 H54 118.0
C55 C54 C53 124.0(12)
C53 C54 H54 118.0
C54 C53 P1 127.3(11)
C52 C53 P1 120.4(15)
C52 C53 C54 112.2(15)
C60 C61 C62 124.4(18)
C60 C61 H61 117.8
C62 C61 H61 117.8
O5 C36 N5 124.7(13)
O5 C36 C31 122.1(14)
N5 C36 C31 113.1(13)
O4 C32 C33 107.5(11)
O4 C32 H32A 110.2
O4 C32 H32B 110.2
C33 C32 H32A 110.2
C33 C32 H32B 110.2
H32A C32 H32B 108.5
O6 C46 H46A 110.7
O6 C46 H46B 110.7
O6 C46 C47 105.3(13)
H46A C46 H46B 108.8
C47 C46 H46A 110.7
C47 C46 H46B 110.7
C51 C52 H52 118.6
C53 C52 C51 122.8(15)
C53 C52 H52 118.6
C46 C47 H47 106.4
C49 C47 C46 111.6(18)
C49 C47 H47 106.4
C48 C47 C46 109.5(16)
C48 C47 H47 106.4
C48 C47 C49 116.0(18)
C47 C49 H49A 109.5
C47 C49 H49B 109.5
C47 C49 H49C 109.5
H49A C49 H49B 109.5
H49A C49 H49C 109.5
H49B C49 H49C 109.5
C47 C48 H48A 109.5
C47 C48 H48B 109.5
C47 C48 H48C 109.5
H48A C48 H48B 109.5
H48A C48 H48C 109.5
H48B C48 H48C 109.5

loop_
_geom_bond_atom_site_label_1
_geom_bond_atom_site_label_2
_geom_bond_distance
P2 C17 1.825(13)
P2 C7 1.889(12)
P2 C10 1.772(16)
P1 C63 1.823(19)
P1 C57 1.875(13)
P1 C53 1.784(17)
O8 C51 1.364(14)
O8 C50 1.352(13)
O3 C22 1.199(14)
O1 N1 1.200(14)
O4 C29 1.389(14)
O4 C32 1.480(17)
O2 N1 1.242(15)
O6 C43 1.320(16)
O6 C46 1.440(17)
O7 C50 1.185(17)
O5 C36 1.229(17)
N2 C6 1.368(14)
N2 C9 1.284(15)
N6 C45 1.356(19)
N6 C37 1.342(16)
N1 C1 1.492(18)
N4 C31 1.343(18)
N4 C28 1.336(17)
N3 H3 0.8600
N3 C23 1.412(17)
N3 C22 1.378(16)
C16 H16 0.9300
C16 C21 1.386(16)
C16 C17 1.38(2)
N5 H5 0.8600
N5 C38 1.365(15)
N5 C36 1.381(19)
C11 H11 0.9300
C11 C10 1.37(2)
C11 C12 1.365(16)
C4 H4 0.9300
C4 C3 1.381(16)
C4 C5 1.431(16)
C6 C5 1.409(19)
C6 C1 1.420(16)
C00L H00L 0.9300
C00L C21 1.42(2)
C00L C19 1.35(2)
C21 H21 0.9300
C17 C18 1.35(2)
C7 C5 1.433(16)
C7 C8 1.363(15)
C55 H55 0.9300
C55 C56 1.385(16)
C55 C54 1.36(2)
C24 H24 0.9300
C24 C23 1.345(18)
C24 C25 1.440(18)
C45 C44 1.388(17)
C45 C50 1.519(19)
C10 C15 1.439(17)
C37 C42 1.418(18)
C37 C38 1.46(2)
C18 H18 0.9300
C18 C19 1.37(2)
C42 C43 1.40(2)
C42 C41 1.46(2)
C3 H3A 0.9300
C3 C2 1.40(2)
C44 H44 0.9300
C44 C43 1.385(18)
C1 C2 1.327(16)
C33 H33 0.9800
C33 C34 1.55(2)
C33 C35 1.618(19)
C33 C32 1.490(15)
C51 C56 1.32(2)
C51 C52 1.46(2)
C12 H12 0.9300
C12 C13 1.453(19)
C9 C8 1.437(18)
C9 C22 1.519(16)
C23 C28 1.475(19)
C30 H30 0.9300
C30 C31 1.447(19)
C30 C29 1.341(18)
C8 H8 0.9300
C31 C36 1.464(19)
C28 C27 1.412(19)
C60 H60 0.9300
C60 C59 1.366(19)
C60 C61 1.37(2)
C38 C39 1.417(19)
C63 C68 1.44(2)
C63 C64 1.35(2)
C15 H15 0.9300
C15 C14 1.39(2)
C39 H39 0.9300
C39 C40 1.39(2)
C67 H67 0.9300
C67 C68 1.340(19)
C67 C66 1.36(2)
C56 H56 0.9300
C14 H14 0.9300
C14 C13 1.32(2)
C27 C29 1.45(2)
C27 C26 1.376(19)
C2 H2 0.9300
C19 H19 0.9300
C40 H40 0.9300
C40 C41 1.35(2)
C58 C57 1.37(2)
C58 C59 1.44(2)
C58 H58 0.85(10)
C13 H13 0.9300
C68 H68 0.9300
C26 H26 0.9300
C26 C25 1.362(19)
C64 H64 0.9300
C64 C65 1.38(2)
C66 H66 0.9300
C66 C65 1.35(2)
C41 H41 0.9300
C57 C62 1.355(18)
C65 H65 0.9300
C25 H25 0.9300
C62 H62 0.9300
C62 C61 1.44(2)
C59 H59 0.9300
C34 H34A 0.9600
C34 H34B 0.9600
C34 H34C 0.9600
C35 H35A 0.9600
C35 H35B 0.9600
C35 H35C 0.9600
C54 H54 0.9300
C54 C53 1.48(2)
C53 C52 1.415(19)
C61 H61 0.9300
C32 H32A 0.9700
C32 H32B 0.9700
C46 H46A 0.9700
C46 H46B 0.9700
C46 C47 1.493(17)
C52 H52 0.9300
C47 H47 0.9800
C47 C49 1.48(3)
C47 C48 1.47(3)
C49 H49A 0.9600
C49 H49B 0.9600
C49 H49C 0.9600
C48 H48A 0.9600
C48 H48B 0.9600
C48 H48C 0.9600
